data_4108285
loop_
_publ_author_name
'Yasuhiro Ohki'
'Mayumi Sakamoto'
'Kazuyuki Tatsumi'

_publ_section_title
;
 Reversible Heterolysis of H2 Mediated by an M-S(Thiolate) Bond (M = Ir,
 Rh): A Mechanistic Implication for [NiFe] Hydrogenase
;
_journal_name_full 'Journal of the American Chemical Society'
_journal_page_first 11610
_journal_page_last 11611
_journal_paper_doi 10.1021/ja804848w
_journal_volume 130
_journal_year 2008
_chemical_formula_moiety 'C38 H50 Cl O Rh S '
_chemical_formula_sum 'C38 H50 Cl O Rh S'
_chemical_formula_weight 693.23
_space_group_IT_number 2
_symmetry_cell_setting triclinic
_symmetry_Int_Tables_number 2
_symmetry_space_group_name_Hall '-P 1'
_symmetry_space_group_name_H-M 'P -1'
_cell_angle_alpha 84.368(4)
_cell_angle_beta 84.664(5)
_cell_angle_gamma 78.034(5)
_cell_formula_units_Z 2
_cell_length_a 11.3944(19)
_cell_length_b 11.658(2)
_cell_length_c 13.423(3)
_cell_measurement_reflns_used 5074
_cell_measurement_temperature 173.1
_cell_measurement_theta_max 27.5
_cell_measurement_theta_min 3.2
_cell_volume 1731.1(6)
_computing_cell_refinement CrystalClear
_computing_data_collection CrystalClear
_computing_data_reduction CrystalStructure
_computing_publication_material 'CrystalStructure 3.8'
_computing_structure_refinement CRYSTALS
_computing_structure_solution SIR97
_diffrn_detector_area_resol_mean 7.31
_diffrn_measured_fraction_theta_full 0.956
_diffrn_measured_fraction_theta_max 0.956
_diffrn_measurement_device_type 'Rigaku Saturn'
_diffrn_measurement_method \w
_diffrn_radiation_type 'Mo K\a'
_diffrn_radiation_wavelength 0.71070
_diffrn_reflns_av_R_equivalents 0.018
_diffrn_reflns_limit_h_max 14
_diffrn_reflns_limit_h_min -12
_diffrn_reflns_limit_k_max 15
_diffrn_reflns_limit_k_min -15
_diffrn_reflns_limit_l_max 12
_diffrn_reflns_limit_l_min -17
_diffrn_reflns_number 14010
_diffrn_reflns_theta_full 27.48
_diffrn_reflns_theta_max 27.48
_exptl_absorpt_coefficient_mu 0.657
_exptl_absorpt_correction_T_max 0.936
_exptl_absorpt_correction_T_min 0.888
_exptl_absorpt_correction_type multi-scan
_exptl_absorpt_process_details 'Jacobson, R. (1998) Private communication'
_exptl_crystal_colour bluegreen
_exptl_crystal_density_diffrn 1.330
_exptl_crystal_description block
_exptl_crystal_F_000 728.00
_exptl_crystal_size_max 0.15
_exptl_crystal_size_mid 0.10
_exptl_crystal_size_min 0.10
_refine_diff_density_max 1.62
_refine_diff_density_min -1.02
_refine_ls_extinction_method none
_refine_ls_goodness_of_fit_ref 1.001
_refine_ls_hydrogen_treatment refall
_refine_ls_number_parameters 416
_refine_ls_number_reflns 7588
_refine_ls_R_factor_gt 0.0466
_refine_ls_shift/su_max 0.0000
_refine_ls_structure_factor_coef Fsqd
_refine_ls_weighting_details 'w = 1/[0.0028Fo^2^ + 1.0000\s(Fo^2^)]/(4Fo^2^)'
_refine_ls_weighting_scheme calc
_refine_ls_wR_factor_ref 0.1459
_reflns_number_gt 6280
_reflns_number_total 7588
_reflns_threshold_expression F^2^>2.0\s(F^2^)
_cod_data_source_file ja804848w_si_002_2.cif
_cod_data_source_block '_saka03-071101'
_cod_original_cell_volume 1730.9(6)
_cod_original_formula_sum 'C38 H50 Cl O Rh S '
_cod_database_code 4108285

loop_
_symmetry_equiv_pos_site_id
_symmetry_equiv_pos_as_xyz
1 +X,+Y,+Z
2 -X,-Y,-Z

loop_
_atom_site_label
_atom_site_type_symbol
_atom_site_fract_x
_atom_site_fract_y
_atom_site_fract_z
_atom_site_U_iso_or_equiv
_atom_site_adp_type
_atom_site_occupancy
_atom_site_symmetry_multiplicity
_atom_site_calc_flag
_atom_site_refinement_flags
Rh(1) Rh 0.46394(2) 0.38593(2) 0.28806(2) 0.02636(7) Uani 1.00 1 d .
Cl(1) Cl 0.61395(7) 0.41607(8) 0.16325(7) 0.0363(2) Uani 1.00 1 d .
S(1) S 0.56904(6) 0.22480(7) 0.37255(5) 0.02503(17) Uani 1.00 1 d .
O(1) O 0.8862(4) -0.2760(4) 0.0895(4) 0.0594(11) Uiso 0.70 1 d P
O(2) O 0.8646(8) -0.2660(9) 0.0347(8) 0.047(2) Uiso 0.30 1 d P
C(1) C 0.3345(3) 0.5481(3) 0.2491(3) 0.0380(9) Uani 1.00 1 d .
C(2) C 0.3513(3) 0.5345(3) 0.3545(3) 0.0372(9) Uani 1.00 1 d .
C(3) C 0.3125(2) 0.4253(3) 0.3957(2) 0.0360(8) Uani 1.00 1 d .
C(4) C 0.2800(2) 0.3751(3) 0.3142(3) 0.0359(8) Uani 1.00 1 d .
C(5) C 0.2933(3) 0.4497(3) 0.2247(3) 0.0396(9) Uani 1.00 1 d .
C(6) C 0.3596(4) 0.6492(4) 0.1791(4) 0.0577(13) Uani 1.00 1 d .
C(7) C 0.3931(3) 0.6183(4) 0.4115(3) 0.0530(12) Uani 1.00 1 d .
C(8) C 0.3043(4) 0.3806(5) 0.5031(3) 0.0615(13) Uani 1.00 1 d .
C(9) C 0.2348(3) 0.2626(4) 0.3204(4) 0.0637(15) Uani 1.00 1 d .
C(10) C 0.2672(4) 0.4273(5) 0.1215(3) 0.0612(14) Uani 1.00 1 d .
C(11) C 0.6905(2) 0.1466(2) 0.2980(2) 0.0232(6) Uani 1.00 1 d .
C(12) C 0.6683(2) 0.0804(2) 0.2211(2) 0.0247(7) Uani 1.00 1 d .
C(13) C 0.7654(3) 0.0162(3) 0.1666(2) 0.0321(8) Uani 1.00 1 d .
C(14) C 0.8828(3) 0.0159(3) 0.1853(2) 0.0380(9) Uani 1.00 1 d .
C(15) C 0.9041(2) 0.0781(3) 0.2623(2) 0.0334(8) Uani 1.00 1 d .
C(16) C 0.8100(2) 0.1424(2) 0.3197(2) 0.0259(7) Uani 1.00 1 d .
C(17) C 0.5456(2) 0.0656(2) 0.1998(2) 0.0257(7) Uani 1.00 1 d .
C(18) C 0.4869(2) -0.0098(2) 0.2666(2) 0.0277(7) Uani 1.00 1 d .
C(19) C 0.3774(2) -0.0332(3) 0.2432(2) 0.0290(7) Uani 1.00 1 d .
C(20) C 0.3247(2) 0.0170(3) 0.1562(2) 0.0310(8) Uani 1.00 1 d .
C(21) C 0.3833(3) 0.0911(3) 0.0912(2) 0.0317(8) Uani 1.00 1 d .
C(22) C 0.4941(2) 0.1149(2) 0.1113(2) 0.0277(7) Uani 1.00 1 d .
C(23) C 0.5399(3) -0.0680(3) 0.3622(2) 0.0363(9) Uani 1.00 1 d .
C(24) C 0.2063(3) -0.0081(4) 0.1322(3) 0.0420(10) Uani 1.00 1 d .
C(25) C 0.5532(3) 0.1918(3) 0.0342(2) 0.0354(8) Uani 1.00 1 d .
C(26) C 0.8428(2) 0.1941(2) 0.4096(2) 0.0257(7) Uani 1.00 1 d .
C(27) C 0.8818(2) 0.3011(3) 0.3999(2) 0.0299(8) Uani 1.00 1 d .
C(28) C 0.9233(3) 0.3384(3) 0.4835(2) 0.0346(8) Uani 1.00 1 d .
C(29) C 0.9284(3) 0.2722(3) 0.5752(2) 0.0361(9) Uani 1.00 1 d .
C(30) C 0.8897(2) 0.1660(3) 0.5829(2) 0.0333(8) Uani 1.00 1 d .
C(31) C 0.8474(2) 0.1252(2) 0.5016(2) 0.0282(7) Uani 1.00 1 d .
C(32) C 0.8793(3) 0.3761(3) 0.3025(3) 0.0425(10) Uani 1.00 1 d .
C(33) C 0.9778(3) 0.3130(4) 0.6634(3) 0.0503(12) Uani 1.00 1 d .
C(34) C 0.8104(3) 0.0077(3) 0.5130(2) 0.0360(9) Uani 1.00 1 d .
C(35) C 0.7131(10) -0.2933(10) 0.1979(8) 0.072(3) Uiso 0.70 1 d P
C(36) C 0.7304(18) -0.3081(19) 0.1748(16) 0.051(4) Uiso 0.30 1 d P
C(37) C 0.8153(5) -0.3497(5) 0.1196(4) 0.0765(15) Uiso 1.00 1 d .
C(38) C 0.9804(8) -0.3185(8) 0.0166(7) 0.074(2) Uiso 0.70 1 d P
C(39) C 0.9681(13) -0.2924(14) -0.0312(12) 0.049(3) Uiso 0.30 1 d P
C(40) C 1.0771(9) -0.2567(9) 0.0066(7) 0.061(2) Uiso 0.70 1 d P
C(41) C 1.062(2) -0.222(2) 0.003(2) 0.091(9) Uiso 0.30 1 d P
H(1) H 0.2869 0.6876 0.1475 0.068 Uiso 1.00 1 c R
H(2) H 0.3864 0.7048 0.2164 0.068 Uiso 1.00 1 c R
H(3) H 0.4219 0.6208 0.1280 0.068 Uiso 1.00 1 c R
H(4) H 0.3912 0.5910 0.4822 0.064 Uiso 1.00 1 c R
H(5) H 0.3408 0.6952 0.4028 0.064 Uiso 1.00 1 c R
H(6) H 0.4747 0.6239 0.3872 0.064 Uiso 1.00 1 c R
H(7) H 0.3835 0.3654 0.5284 0.069 Uiso 1.00 1 c R
H(8) H 0.2503 0.4388 0.5414 0.069 Uiso 1.00 1 c R
H(9) H 0.2738 0.3083 0.5094 0.069 Uiso 1.00 1 c R
H(10) H 0.1621 0.2690 0.3650 0.078 Uiso 1.00 1 c R
H(11) H 0.2173 0.2474 0.2541 0.078 Uiso 1.00 1 c R
H(12) H 0.2958 0.1984 0.3462 0.078 Uiso 1.00 1 c R
H(13) H 0.1826 0.4251 0.1209 0.074 Uiso 1.00 1 c R
H(14) H 0.2866 0.4896 0.0735 0.073 Uiso 1.00 1 c R
H(15) H 0.3155 0.3524 0.1035 0.074 Uiso 1.00 1 c R
H(16) H 0.7505 -0.0294 0.1142 0.039 Uiso 1.00 1 c R
H(17) H 0.9494 -0.0275 0.1451 0.045 Uiso 1.00 1 c R
H(18) H 0.9863 0.0770 0.2763 0.040 Uiso 1.00 1 c R
H(19) H 0.3374 -0.0851 0.2890 0.036 Uiso 1.00 1 c R
H(20) H 0.3465 0.1272 0.0305 0.039 Uiso 1.00 1 c R
H(21) H 0.5908 -0.1434 0.3490 0.045 Uiso 1.00 1 c R
H(22) H 0.4754 -0.0799 0.4122 0.045 Uiso 1.00 1 c R
H(23) H 0.5874 -0.0183 0.3870 0.045 Uiso 1.00 1 c R
H(24) H 0.1487 0.0653 0.1225 0.052 Uiso 1.00 1 c R
H(25) H 0.170(4) -0.042(4) 0.182(3) 0.056(13) Uiso 1.00 1 c .
H(26) H 0.2179 -0.0489 0.0714 0.053 Uiso 1.00 1 c R
H(27) H 0.5269 0.2733 0.0489 0.044 Uiso 1.00 1 c R
H(28) H 0.6399 0.1694 0.0360 0.044 Uiso 1.00 1 c R
H(29) H 0.5307 0.1822 -0.0319 0.044 Uiso 1.00 1 c R
H(30) H 0.9493 0.4131 0.4772 0.043 Uiso 1.00 1 c R
H(31) H 0.8922 0.1189 0.6466 0.039 Uiso 1.00 1 c R
H(32) H 0.806(5) 0.378(5) 0.284(4) 0.081(18) Uiso 1.00 1 c .
H(33) H 0.8919 0.4534 0.3139 0.053 Uiso 1.00 1 c R
H(34) H 0.9425 0.3398 0.2553 0.053 Uiso 1.00 1 c R
H(35) H 1.0157 0.2452 0.7050 0.063 Uiso 1.00 1 c R
H(36) H 1.0366 0.3605 0.6389 0.064 Uiso 1.00 1 c R
H(37) H 0.9126 0.3596 0.7027 0.064 Uiso 1.00 1 c R
H(38) H 0.8793 -0.0532 0.4957 0.044 Uiso 1.00 1 c R
H(39) H 0.7475 0.0088 0.4687 0.044 Uiso 1.00 1 c R
H(40) H 0.7806 -0.0084 0.5819 0.044 Uiso 1.00 1 c R

loop_
_atom_site_aniso_label
_atom_site_aniso_U_11
_atom_site_aniso_U_22
_atom_site_aniso_U_33
_atom_site_aniso_U_12
_atom_site_aniso_U_13
_atom_site_aniso_U_23
Rh(1) 0.02487(16) 0.02179(15) 0.03151(16) -0.00364(10) 0.00128(10) -0.00303(10)
Cl(1) 0.0331(4) 0.0369(4) 0.0382(4) -0.0099(3) 0.0054(3) -0.0008(3)
S(1) 0.0228(3) 0.0273(3) 0.0231(3) -0.0014(2) 0.0008(2) -0.0029(2)
C(1) 0.0306(17) 0.0290(17) 0.050(2) 0.0031(13) -0.0080(15) 0.0049(15)
C(2) 0.0259(15) 0.0310(17) 0.052(2) 0.0045(12) -0.0031(14) -0.0105(15)
C(3) 0.0244(15) 0.0400(19) 0.0380(18) 0.0028(13) 0.0040(13) -0.0012(14)
C(4) 0.0232(15) 0.0283(17) 0.053(2) 0.0001(12) 0.0013(14) -0.0026(15)
C(5) 0.0275(16) 0.0392(19) 0.048(2) 0.0034(13) -0.0082(14) -0.0019(16)
C(6) 0.056(2) 0.043(2) 0.071(3) -0.0082(19) -0.008(2) 0.014(2)
C(7) 0.040(2) 0.049(2) 0.069(2) 0.0043(17) -0.0097(19) -0.026(2)
C(8) 0.042(2) 0.079(3) 0.050(2) 0.006(2) 0.0103(18) 0.013(2)
C(9) 0.038(2) 0.043(2) 0.113(4) -0.0137(18) 0.007(2) -0.019(2)
C(10) 0.051(2) 0.071(3) 0.061(2) 0.000(2) -0.021(2) -0.014(2)
C(11) 0.0216(13) 0.0206(13) 0.0268(14) -0.0038(10) -0.0000(10) -0.0016(10)
C(12) 0.0262(14) 0.0267(15) 0.0208(13) -0.0061(11) 0.0015(10) -0.0013(11)
C(13) 0.0335(16) 0.0321(17) 0.0316(16) -0.0069(13) 0.0025(13) -0.0101(13)
C(14) 0.0276(16) 0.043(2) 0.0428(19) -0.0047(13) 0.0093(14) -0.0144(16)
C(15) 0.0217(14) 0.0374(18) 0.0413(18) -0.0043(12) -0.0014(12) -0.0080(14)
C(16) 0.0261(14) 0.0248(14) 0.0270(14) -0.0055(11) -0.0016(11) -0.0021(11)
C(17) 0.0268(14) 0.0270(15) 0.0248(14) -0.0092(11) 0.0031(11) -0.0056(11)
C(18) 0.0318(15) 0.0274(15) 0.0263(14) -0.0120(12) 0.0018(11) -0.0050(12)
C(19) 0.0295(15) 0.0314(16) 0.0282(15) -0.0119(12) 0.0045(12) -0.0069(12)
C(20) 0.0284(15) 0.0363(18) 0.0319(16) -0.0112(13) 0.0018(12) -0.0138(13)
C(21) 0.0317(16) 0.0360(18) 0.0293(15) -0.0094(13) -0.0013(12) -0.0070(13)
C(22) 0.0331(16) 0.0295(15) 0.0216(13) -0.0085(12) 0.0013(11) -0.0064(11)
C(23) 0.0423(19) 0.0369(18) 0.0323(17) -0.0156(14) -0.0057(14) 0.0037(14)
C(24) 0.0309(18) 0.059(2) 0.041(2) -0.0191(17) -0.0003(15) -0.0077(18)
C(25) 0.0430(19) 0.0383(19) 0.0272(15) -0.0158(15) 0.0010(13) -0.0007(13)
C(26) 0.0200(13) 0.0277(15) 0.0296(14) -0.0039(10) -0.0030(11) -0.0042(12)
C(27) 0.0276(15) 0.0286(16) 0.0348(16) -0.0074(12) -0.0065(12) -0.0011(12)
C(28) 0.0330(16) 0.0338(18) 0.0413(18) -0.0132(13) -0.0055(13) -0.0076(14)
C(29) 0.0288(16) 0.045(2) 0.0360(17) -0.0074(14) -0.0030(13) -0.0111(15)
C(30) 0.0283(16) 0.0401(19) 0.0302(16) -0.0052(13) -0.0040(12) 0.0015(13)
C(31) 0.0245(14) 0.0273(15) 0.0308(15) -0.0025(11) -0.0001(11) -0.0001(12)
C(32) 0.050(2) 0.039(2) 0.043(2) -0.0207(17) -0.0137(17) 0.0088(16)
C(33) 0.046(2) 0.071(3) 0.042(2) -0.019(2) -0.0131(17) -0.016(2)
C(34) 0.0377(18) 0.0307(17) 0.0395(18) -0.0090(13) -0.0015(14) 0.0016(14)

loop_
_atom_type_symbol
_atom_type_description
_atom_type_scat_dispersion_real
_atom_type_scat_dispersion_imag
_atom_type_scat_source
C C 0.003 0.002
;
International Tables for Crystallography
(1992, Vol. C, Tables 4.2.6.8 and 6.1.1.4)
;
H H 0.000 0.000
;
International Tables for Crystallography
(1992, Vol. C, Table 6.1.1.4)
;
O O 0.011 0.006
;
International Tables for Crystallography
(1992, Vol. C, Tables 4.2.6.8 and 6.1.1.4)
;
Rh Rh -1.118 0.919
;
International Tables for Crystallography
(1992, Vol. C, Tables 4.2.6.8 and 6.1.1.4)
;
Cl Cl 0.148 0.159
;
International Tables for Crystallography
(1992, Vol. C, Tables 4.2.6.8 and 6.1.1.4)
;
S S 0.125 0.123
;
International Tables for Crystallography
(1992, Vol. C, Tables 4.2.6.8 and 6.1.1.4)
;

loop_
_geom_angle_atom_site_label_1
_geom_angle_atom_site_label_2
_geom_angle_atom_site_label_3
_geom_angle
_geom_angle_publ_flag
Cl(1) Rh(1) S(1) 98.13(2) yes
Cl(1) Rh(1) C(1) 96.72(10) yes
Cl(1) Rh(1) C(2) 119.52(10) yes
Cl(1) Rh(1) C(3) 159.53(10) yes
Cl(1) Rh(1) C(4) 143.82(11) yes
Cl(1) Rh(1) C(5) 107.34(10) yes
S(1) Rh(1) C(1) 163.43(10) yes
S(1) Rh(1) C(2) 125.88(10) yes
S(1) Rh(1) C(3) 98.75(9) yes
S(1) Rh(1) C(4) 106.30(9) yes
S(1) Rh(1) C(5) 141.17(11) yes
C(1) Rh(1) C(2) 38.57(15) yes
C(1) Rh(1) C(3) 65.28(13) yes
C(1) Rh(1) C(4) 64.40(13) yes
C(1) Rh(1) C(5) 37.64(15) yes
C(2) Rh(1) C(3) 40.14(14) yes
C(2) Rh(1) C(4) 65.39(14) yes
C(2) Rh(1) C(5) 64.54(15) yes
C(3) Rh(1) C(4) 38.35(15) yes
C(3) Rh(1) C(5) 64.94(14) yes
C(4) Rh(1) C(5) 39.02(14) yes
Rh(1) S(1) C(11) 113.22(9) yes
O(2) O(1) C(37) 93.4(9) yes
O(2) O(1) C(38) 67.9(8) yes
O(2) O(1) C(39) 48.4(8) yes
C(37) O(1) C(38) 114.3(6) yes
C(37) O(1) C(39) 117.7(7) yes
O(1) O(2) C(37) 56.4(8) yes
O(1) O(2) C(38) 79.2(9) yes
O(1) O(2) C(39) 106.8(11) yes
C(37) O(2) C(38) 104.0(7) yes
C(37) O(2) C(39) 127.8(9) yes
Rh(1) C(1) C(2) 68.96(19) yes
Rh(1) C(1) C(5) 69.65(19) yes
Rh(1) C(1) C(6) 126.1(2) yes
C(2) C(1) C(5) 108.1(3) yes
C(2) C(1) C(6) 124.9(3) yes
C(5) C(1) C(6) 127.0(4) yes
Rh(1) C(2) C(1) 72.5(2) yes
Rh(1) C(2) C(3) 69.94(19) yes
Rh(1) C(2) C(7) 125.5(2) yes
C(1) C(2) C(3) 107.3(3) yes
C(1) C(2) C(7) 126.0(3) yes
C(3) C(2) C(7) 126.7(3) yes
Rh(1) C(3) C(2) 69.92(18) yes
Rh(1) C(3) C(4) 69.75(19) yes
Rh(1) C(3) C(8) 127.2(2) yes
C(2) C(3) C(4) 106.5(3) yes
C(2) C(3) C(8) 126.4(4) yes
C(4) C(3) C(8) 127.0(4) yes
Rh(1) C(4) C(3) 71.9(2) yes
Rh(1) C(4) C(5) 71.8(2) yes
Rh(1) C(4) C(9) 124.1(2) yes
C(3) C(4) C(5) 109.4(3) yes
C(3) C(4) C(9) 125.4(3) yes
C(5) C(4) C(9) 125.2(4) yes
Rh(1) C(5) C(1) 72.7(2) yes
Rh(1) C(5) C(4) 69.19(19) yes
Rh(1) C(5) C(10) 124.2(2) yes
C(1) C(5) C(4) 108.6(3) yes
C(1) C(5) C(10) 125.5(3) yes
C(4) C(5) C(10) 125.8(4) yes
S(1) C(11) C(12) 120.4(2) yes
S(1) C(11) C(16) 120.1(2) yes
C(12) C(11) C(16) 119.3(2) yes
C(11) C(12) C(13) 119.0(2) yes
C(11) C(12) C(17) 124.2(2) yes
C(13) C(12) C(17) 116.5(3) yes
C(12) C(13) C(14) 121.7(3) yes
C(13) C(14) C(15) 119.1(3) yes
C(14) C(15) C(16) 121.3(3) yes
C(11) C(16) C(15) 119.5(3) yes
C(11) C(16) C(26) 123.4(2) yes
C(15) C(16) C(26) 116.8(2) yes
C(12) C(17) C(18) 118.7(2) yes
C(12) C(17) C(22) 121.4(2) yes
C(18) C(17) C(22) 119.6(3) yes
C(17) C(18) C(19) 119.6(2) yes
C(17) C(18) C(23) 121.9(3) yes
C(19) C(18) C(23) 118.6(2) yes
C(18) C(19) C(20) 121.2(3) yes
C(19) C(20) C(21) 118.7(3) yes
C(19) C(20) C(24) 120.7(3) yes
C(21) C(20) C(24) 120.6(3) yes
C(20) C(21) C(22) 121.7(3) yes
C(17) C(22) C(21) 119.3(3) yes
C(17) C(22) C(25) 123.0(3) yes
C(21) C(22) C(25) 117.8(2) yes
C(16) C(26) C(27) 121.3(2) yes
C(16) C(26) C(31) 118.1(2) yes
C(27) C(26) C(31) 120.1(3) yes
C(26) C(27) C(28) 118.8(3) yes
C(26) C(27) C(32) 121.5(3) yes
C(28) C(27) C(32) 119.7(3) yes
C(27) C(28) C(29) 122.1(3) yes
C(28) C(29) C(30) 118.0(3) yes
C(28) C(29) C(33) 120.9(3) yes
C(30) C(29) C(33) 121.1(3) yes
C(29) C(30) C(31) 121.9(3) yes
C(26) C(31) C(30) 119.0(3) yes
C(26) C(31) C(34) 121.2(3) yes
C(30) C(31) C(34) 119.8(2) yes
C(35) C(36) C(37) 158(4) yes
O(1) C(37) C(35) 110.2(6) yes
O(1) C(37) C(36) 113.1(12) yes
O(2) C(37) C(35) 118.2(6) yes
O(2) C(37) C(36) 118.3(11) yes
O(1) C(38) C(39) 111.2(14) yes
O(1) C(38) C(40) 114.0(8) yes
O(1) C(38) C(41) 104.7(13) yes
O(2) C(38) C(39) 80.2(14) yes
O(2) C(38) C(40) 123.3(9) yes
O(2) C(38) C(41) 109.6(13) yes
C(39) C(38) C(40) 85.1(17) yes
C(39) C(38) C(41) 78(2) yes
C(40) C(38) C(41) 14.0(11) yes
O(1) C(39) C(38) 47.7(12) yes
O(1) C(39) C(40) 91.4(9) yes
O(1) C(39) C(41) 89.1(14) yes
O(2) C(39) C(38) 70.6(14) yes
O(2) C(39) C(40) 112.2(13) yes
O(2) C(39) C(41) 105.9(16) yes
C(38) C(39) C(40) 68.0(16) yes
C(38) C(39) C(41) 76(2) yes
C(38) C(40) C(41) 106(5) yes
C(39) C(40) C(41) 92(5) yes
C(38) C(41) C(40) 60(4) yes
C(39) C(41) C(40) 74(5) yes
C(1) C(6) H(1) 109.6 no
C(1) C(6) H(2) 109.3 no
C(1) C(6) H(3) 109.5 no
H(1) C(6) H(2) 109.5 no
H(1) C(6) H(3) 109.5 no
H(2) C(6) H(3) 109.5 no
C(2) C(7) H(4) 109.4 no
C(2) C(7) H(5) 109.6 no
C(2) C(7) H(6) 109.4 no
H(4) C(7) H(5) 109.5 no
H(4) C(7) H(6) 109.5 no
H(5) C(7) H(6) 109.5 no
C(3) C(8) H(7) 109.5 no
C(3) C(8) H(8) 109.5 no
C(3) C(8) H(9) 109.4 no
H(7) C(8) H(8) 109.5 no
H(7) C(8) H(9) 109.5 no
H(8) C(8) H(9) 109.5 no
C(4) C(9) H(10) 109.5 no
C(4) C(9) H(11) 109.6 no
C(4) C(9) H(12) 109.4 no
H(10) C(9) H(11) 109.5 no
H(10) C(9) H(12) 109.5 no
H(11) C(9) H(12) 109.5 no
C(5) C(10) H(13) 109.5 no
C(5) C(10) H(14) 109.5 no
C(5) C(10) H(15) 109.4 no
H(13) C(10) H(14) 109.5 no
H(13) C(10) H(15) 109.5 no
H(14) C(10) H(15) 109.5 no
C(12) C(13) H(16) 119.2 no
C(14) C(13) H(16) 119.1 no
C(13) C(14) H(17) 120.5 no
C(15) C(14) H(17) 120.4 no
C(14) C(15) H(18) 119.4 no
C(16) C(15) H(18) 119.3 no
C(18) C(19) H(19) 119.4 no
C(20) C(19) H(19) 119.4 no
C(20) C(21) H(20) 119.1 no
C(22) C(21) H(20) 119.2 no
C(18) C(23) H(21) 109.4 no
C(18) C(23) H(22) 109.3 no
C(18) C(23) H(23) 109.6 no
H(21) C(23) H(22) 109.5 no
H(21) C(23) H(23) 109.5 no
H(22) C(23) H(23) 109.5 no
C(20) C(24) H(24) 109.5 no
C(20) C(24) H(25) 113(3) no
C(20) C(24) H(26) 109.4 no
H(24) C(24) H(25) 100.3 no
H(24) C(24) H(26) 109.5 no
H(25) C(24) H(26) 114.4 no
C(22) C(25) H(27) 109.4 no
C(22) C(25) H(28) 109.5 no
C(22) C(25) H(29) 109.4 no
H(27) C(25) H(28) 109.5 no
H(27) C(25) H(29) 109.5 no
H(28) C(25) H(29) 109.5 no
C(27) C(28) H(30) 119.0 no
C(29) C(28) H(30) 118.9 no
C(29) C(30) H(31) 119.0 no
C(31) C(30) H(31) 119.1 no
C(27) C(32) H(32) 103(3) no
C(27) C(32) H(33) 109.4 no
C(27) C(32) H(34) 109.5 no
H(32) C(32) H(33) 112.3 no
H(32) C(32) H(34) 113.2 no
H(33) C(32) H(34) 109.5 no
C(29) C(33) H(35) 109.5 no
C(29) C(33) H(36) 109.4 no
C(29) C(33) H(37) 109.5 no
H(35) C(33) H(36) 109.5 no
H(35) C(33) H(37) 109.5 no
H(36) C(33) H(37) 109.5 no
C(31) C(34) H(38) 109.4 no
C(31) C(34) H(39) 109.6 no
C(31) C(34) H(40) 109.4 no
H(38) C(34) H(39) 109.5 no
H(38) C(34) H(40) 109.5 no
H(39) C(34) H(40) 109.5 no

loop_
_geom_bond_atom_site_label_1
_geom_bond_atom_site_label_2
_geom_bond_distance
_geom_bond_publ_flag
Rh(1) Cl(1) 2.3351(8) yes
Rh(1) S(1) 2.2694(7) yes
Rh(1) C(1) 2.194(3) yes
Rh(1) C(2) 2.148(3) yes
Rh(1) C(3) 2.148(3) yes
Rh(1) C(4) 2.120(3) yes
Rh(1) C(5) 2.155(3) yes
S(1) C(11) 1.774(2) yes
O(1) O(2) 0.788(12) yes
O(1) C(37) 1.308(8) yes
O(1) C(38) 1.427(10) yes
O(1) C(39) 1.800(16) yes
O(2) C(37) 1.567(12) yes
O(2) C(38) 1.346(12) yes
O(2) C(39) 1.406(17) yes
C(1) C(2) 1.435(5) yes
C(1) C(5) 1.403(6) yes
C(1) C(6) 1.491(6) yes
C(2) C(3) 1.474(5) yes
C(2) C(7) 1.474(6) yes
C(3) C(4) 1.402(5) yes
C(3) C(8) 1.485(5) yes
C(4) C(5) 1.428(5) yes
C(4) C(9) 1.498(6) yes
C(5) C(10) 1.501(6) yes
C(11) C(12) 1.417(4) yes
C(11) C(16) 1.409(4) yes
C(12) C(13) 1.390(4) yes
C(12) C(17) 1.501(4) yes
C(13) C(14) 1.382(5) yes
C(14) C(15) 1.387(5) yes
C(15) C(16) 1.389(4) yes
C(16) C(26) 1.509(4) yes
C(17) C(18) 1.415(4) yes
C(17) C(22) 1.392(4) yes
C(18) C(19) 1.400(4) yes
C(18) C(23) 1.509(4) yes
C(19) C(20) 1.385(4) yes
C(20) C(21) 1.391(4) yes
C(20) C(24) 1.508(5) yes
C(21) C(22) 1.403(5) yes
C(22) C(25) 1.505(4) yes
C(26) C(27) 1.400(5) yes
C(26) C(31) 1.405(4) yes
C(27) C(28) 1.397(5) yes
C(27) C(32) 1.498(5) yes
C(28) C(29) 1.387(5) yes
C(29) C(30) 1.390(5) yes
C(29) C(33) 1.514(6) yes
C(30) C(31) 1.393(5) yes
C(31) C(34) 1.505(5) yes
C(35) C(36) 0.39(2) yes
C(35) C(37) 1.575(12) yes
C(36) C(37) 1.21(2) yes
C(38) C(39) 0.696(19) yes
C(38) C(40) 1.426(15) yes
C(38) C(41) 1.59(3) yes
C(39) C(40) 1.53(2) yes
C(39) C(41) 1.60(4) yes
C(40) C(41) 0.40(3) yes
C(6) H(1) 0.970 no
C(6) H(2) 0.970 no
C(6) H(3) 0.970 no
C(7) H(4) 0.970 no
C(7) H(5) 0.970 no
C(7) H(6) 0.970 no
C(8) H(7) 0.970 no
C(8) H(8) 0.970 no
C(8) H(9) 0.970 no
C(9) H(10) 0.970 no
C(9) H(11) 0.970 no
C(9) H(12) 0.970 no
C(10) H(13) 0.970 no
C(10) H(14) 0.970 no
C(10) H(15) 0.970 no
C(13) H(16) 0.970 no
C(14) H(17) 0.970 no
C(15) H(18) 0.970 no
C(19) H(19) 0.970 no
C(21) H(20) 0.970 no
C(23) H(21) 0.970 no
C(23) H(22) 0.970 no
C(23) H(23) 0.970 no
C(24) H(24) 0.970 no
C(24) H(25) 0.85(5) no
C(24) H(26) 0.970 no
C(25) H(27) 0.970 no
C(25) H(28) 0.970 no
C(25) H(29) 0.970 no
C(28) H(30) 0.970 no
C(30) H(31) 0.970 no
C(32) H(32) 0.88(6) no
C(32) H(33) 0.970 no
C(32) H(34) 0.970 no
C(33) H(35) 0.970 no
C(33) H(36) 0.970 no
C(33) H(37) 0.970 no
C(34) H(38) 0.970 no
C(34) H(39) 0.970 no
C(34) H(40) 0.970 no

loop_
_geom_contact_atom_site_label_1
_geom_contact_atom_site_label_2
_geom_contact_distance
_geom_contact_site_symmetry_2
Rh(1) C(6) 3.301(4) .
Rh(1) C(7) 3.235(4) .
Rh(1) C(8) 3.268(4) .
Rh(1) C(9) 3.209(4) .
Rh(1) C(10) 3.245(5) .
Rh(1) C(11) 3.387(2) .
Cl(1) S(1) 3.4788(11) .
Cl(1) C(1) 3.386(3) .
Cl(1) C(6) 3.544(4) .
Cl(1) C(11) 3.456(2) .
Cl(1) C(25) 3.490(4) .
S(1) Cl(1) 3.4788(11) .
S(1) C(3) 3.354(3) .
S(1) C(4) 3.514(3) .
S(1) C(8) 3.583(4) .
S(1) C(12) 2.775(3) .
S(1) C(16) 2.765(2) .
S(1) C(17) 3.172(3) .
S(1) C(18) 3.529(3) .
S(1) C(23) 3.515(4) .
S(1) C(26) 3.145(3) .
O(1) C(35) 2.370(12) .
O(1) C(36) 2.10(2) .
O(1) C(40) 2.393(11) .
O(1) C(41) 2.39(3) .
O(2) C(10) 3.565(13) 2_655
O(2) C(21) 3.579(10) 2_655
O(2) C(35) 2.696(15) .
O(2) C(36) 2.39(2) .
O(2) C(40) 2.439(14) .
O(2) C(41) 2.40(3) .
C(1) Cl(1) 3.386(3) .
C(1) C(3) 2.342(5) .
C(1) C(4) 2.300(5) .
C(1) C(7) 2.591(6) .
C(1) C(10) 2.583(7) .
C(2) C(4) 2.305(5) .
C(2) C(5) 2.297(6) .
C(2) C(6) 2.595(6) .
C(2) C(8) 2.642(6) .
C(3) S(1) 3.354(3) .
C(3) C(1) 2.342(5) .
C(3) C(5) 2.310(5) .
C(3) C(7) 2.634(6) .
C(3) C(9) 2.578(7) .
C(4) S(1) 3.514(3) .
C(4) C(1) 2.300(5) .
C(4) C(2) 2.305(5) .
C(4) C(8) 2.584(6) .
C(4) C(10) 2.608(6) .
C(5) C(2) 2.297(6) .
C(5) C(3) 2.310(5) .
C(5) C(6) 2.591(6) .
C(5) C(9) 2.598(6) .
C(6) Rh(1) 3.301(4) .
C(6) Cl(1) 3.544(4) .
C(6) C(2) 2.595(6) .
C(6) C(5) 2.591(6) .
C(6) C(7) 3.155(7) .
C(6) C(10) 3.173(8) .
C(6) C(25) 3.438(6) 2_665
C(7) Rh(1) 3.235(4) .
C(7) C(1) 2.591(6) .
C(7) C(3) 2.634(6) .
C(7) C(6) 3.155(7) .
C(7) C(8) 3.237(7) .
C(8) Rh(1) 3.268(4) .
C(8) S(1) 3.583(4) .
C(8) C(2) 2.642(6) .
C(8) C(4) 2.584(6) .
C(8) C(7) 3.237(7) .
C(8) C(9) 3.164(8) .
C(9) Rh(1) 3.209(4) .
C(9) C(3) 2.578(7) .
C(9) C(5) 2.598(6) .
C(9) C(8) 3.164(8) .
C(9) C(10) 3.170(7) .
C(10) Rh(1) 3.245(5) .
C(10) O(2) 3.565(13) 2_655
C(10) C(1) 2.583(7) .
C(10) C(4) 2.608(6) .
C(10) C(6) 3.173(8) .
C(10) C(9) 3.170(7) .
C(11) Rh(1) 3.387(2) .
C(11) Cl(1) 3.456(2) .
C(11) C(13) 2.419(4) .
C(11) C(14) 2.804(4) .
C(11) C(15) 2.418(4) .
C(11) C(17) 2.578(4) .
C(11) C(18) 3.312(4) .
C(11) C(23) 3.320(5) .
C(11) C(26) 2.570(4) .
C(11) C(27) 3.541(5) .
C(11) C(31) 3.365(4) .
C(11) C(34) 3.423(4) .
C(12) S(1) 2.775(3) .
C(12) C(14) 2.421(4) .
C(12) C(15) 2.787(4) .
C(12) C(16) 2.439(4) .
C(12) C(18) 2.509(4) .
C(12) C(22) 2.524(4) .
C(12) C(23) 2.935(4) .
C(12) C(25) 2.995(4) .
C(13) C(11) 2.419(4) .
C(13) C(15) 2.387(5) .
C(13) C(16) 2.782(5) .
C(13) C(17) 2.459(4) .
C(13) C(18) 3.390(4) .
C(13) C(22) 3.196(4) .
C(13) C(25) 3.351(4) .
C(14) C(11) 2.804(4) .
C(14) C(12) 2.421(4) .
C(14) C(16) 2.420(5) .
C(14) C(41) 3.42(3) 2_755
C(15) C(11) 2.418(4) .
C(15) C(12) 2.787(4) .
C(15) C(13) 2.387(5) .
C(15) C(26) 2.469(4) .
C(15) C(27) 3.288(5) .
C(15) C(31) 3.294(4) .
C(15) C(32) 3.517(5) .
C(15) C(34) 3.506(5) .
C(16) S(1) 2.765(2) .
C(16) C(12) 2.439(4) .
C(16) C(13) 2.782(5) .
C(16) C(14) 2.420(5) .
C(16) C(27) 2.537(5) .
C(16) C(31) 2.500(4) .
C(16) C(32) 2.972(5) .
C(16) C(34) 2.898(4) .
C(17) S(1) 3.172(3) .
C(17) C(11) 2.578(4) .
C(17) C(13) 2.459(4) .
C(17) C(19) 2.432(4) .
C(17) C(20) 2.815(4) .
C(17) C(21) 2.412(4) .
C(17) C(23) 2.557(4) .
C(17) C(25) 2.546(4) .
C(18) S(1) 3.529(3) .
C(18) C(11) 3.312(4) .
C(18) C(12) 2.509(4) .
C(18) C(13) 3.390(4) .
C(18) C(20) 2.426(4) .
C(18) C(21) 2.777(4) .
C(18) C(22) 2.427(4) .
C(19) C(17) 2.432(4) .
C(19) C(21) 2.388(4) .
C(19) C(22) 2.793(4) .
C(19) C(23) 2.501(5) .
C(19) C(24) 2.515(5) .
C(20) C(17) 2.815(4) .
C(20) C(18) 2.426(4) .
C(20) C(22) 2.441(5) .
C(21) O(2) 3.579(10) 2_655
C(21) C(17) 2.412(4) .
C(21) C(18) 2.777(4) .
C(21) C(19) 2.388(4) .
C(21) C(24) 2.519(5) .
C(21) C(25) 2.490(5) .
C(22) C(12) 2.524(4) .
C(22) C(13) 3.196(4) .
C(22) C(18) 2.427(4) .
C(22) C(19) 2.793(4) .
C(22) C(20) 2.441(5) .
C(23) S(1) 3.515(4) .
C(23) C(11) 3.320(5) .
C(23) C(12) 2.935(4) .
C(23) C(17) 2.557(4) .
C(23) C(19) 2.501(5) .
C(24) C(19) 2.515(5) .
C(24) C(21) 2.519(5) .
C(25) Cl(1) 3.490(4) .
C(25) C(6) 3.438(6) 2_665
C(25) C(12) 2.995(4) .
C(25) C(13) 3.351(4) .
C(25) C(17) 2.546(4) .
C(25) C(21) 2.490(5) .
C(26) S(1) 3.145(3) .
C(26) C(11) 2.570(4) .
C(26) C(15) 2.469(4) .
C(26) C(28) 2.408(5) .
C(26) C(29) 2.809(5) .
C(26) C(30) 2.411(4) .
C(26) C(32) 2.529(5) .
C(26) C(34) 2.536(4) .
C(27) C(11) 3.541(5) .
C(27) C(15) 3.288(5) .
C(27) C(16) 2.537(5) .
C(27) C(29) 2.436(5) .
C(27) C(30) 2.783(4) .
C(27) C(31) 2.431(4) .
C(28) C(26) 2.408(5) .
C(28) C(30) 2.380(5) .
C(28) C(31) 2.778(5) .
C(28) C(32) 2.504(5) .
C(28) C(33) 2.523(5) .
C(29) C(26) 2.809(5) .
C(29) C(27) 2.436(5) .
C(29) C(31) 2.433(5) .
C(30) C(26) 2.411(4) .
C(30) C(27) 2.783(4) .
C(30) C(28) 2.380(5) .
C(30) C(33) 2.529(6) .
C(30) C(34) 2.508(5) .
C(31) C(11) 3.365(4) .
C(31) C(15) 3.294(4) .
C(31) C(16) 2.500(4) .
C(31) C(27) 2.431(4) .
C(31) C(28) 2.778(5) .
C(31) C(29) 2.433(5) .
C(32) C(15) 3.517(5) .
C(32) C(16) 2.972(5) .
C(32) C(26) 2.529(5) .
C(32) C(28) 2.504(5) .
C(33) C(28) 2.523(5) .
C(33) C(30) 2.529(6) .
C(34) C(11) 3.423(4) .
C(34) C(15) 3.506(5) .
C(34) C(16) 2.898(4) .
C(34) C(26) 2.536(4) .
C(34) C(30) 2.508(5) .
C(35) O(1) 2.370(12) .
C(35) O(2) 2.696(15) .
C(36) O(1) 2.10(2) .
C(36) O(2) 2.39(2) .
C(36) C(38) 3.38(2) .
C(37) C(38) 2.299(11) .
C(37) C(39) 2.671(17) .
C(37) C(40) 3.543(12) .
C(38) C(36) 3.38(2) .
C(38) C(37) 2.299(11) .
C(39) C(37) 2.671(17) .
C(40) O(1) 2.393(11) .
C(40) O(2) 2.439(14) .
C(40) C(37) 3.543(12) .
C(41) O(1) 2.39(3) .
C(41) O(2) 2.40(3) .
C(41) C(14) 3.42(3) 2_755
Rh(1) H(3) 3.291 .
Rh(1) H(6) 3.221 .
Rh(1) H(7) 3.271 .
Rh(1) H(12) 3.192 .
Rh(1) H(15) 3.223 .
Rh(1) H(27) 3.542 .
Cl(1) H(3) 2.917 .
Cl(1) H(14) 3.429 2_665
Cl(1) H(27) 2.752 .
Cl(1) H(28) 3.434 .
Cl(1) H(32) 2.79(6) .
S(1) H(4) 3.164 2_666
S(1) H(5) 3.541 2_666
S(1) H(7) 3.154 .
S(1) H(12) 3.247 .
S(1) H(22) 3.253 2_656
S(1) H(23) 2.787 .
S(1) H(32) 3.59(6) .
S(1) H(39) 3.141 .
O(1) H(16) 3.002 .
O(1) H(17) 3.295 .
O(1) H(20) 3.312 2_655
O(1) H(24) 3.567 2_655
O(1) H(35) 3.150 2_756
O(2) H(13) 3.078 2_655
O(2) H(15) 3.256 2_655
O(2) H(16) 3.044 .
O(2) H(20) 2.769 2_655
O(2) H(24) 2.981 2_655
C(1) H(1) 2.034 .
C(1) H(2) 2.031 .
C(1) H(3) 2.032 .
C(1) H(4) 3.357 .
C(1) H(5) 2.824 .
C(1) H(6) 2.867 .
C(1) H(13) 3.175 .
C(1) H(14) 2.651 .
C(1) H(15) 3.198 .
C(1) H(37) 2.837 2_666
C(2) H(1) 3.211 .
C(2) H(2) 2.647 .
C(2) H(3) 3.191 .
C(2) H(4) 2.016 .
C(2) H(5) 2.018 .
C(2) H(6) 2.016 .
C(2) H(7) 2.903 .
C(2) H(8) 2.883 .
C(2) H(9) 3.407 .
C(2) H(37) 3.140 2_666
C(3) H(4) 2.690 .
C(3) H(5) 3.240 .
C(3) H(6) 3.236 .
C(3) H(7) 2.027 .
C(3) H(8) 2.028 .
C(3) H(9) 2.026 .
C(3) H(10) 2.828 .
C(3) H(11) 3.343 .
C(3) H(12) 2.838 .
C(3) H(30) 3.565 2_666
C(3) H(37) 3.453 2_666
C(4) H(7) 3.192 .
C(4) H(8) 3.181 .
C(4) H(9) 2.659 .
C(4) H(10) 2.038 .
C(4) H(11) 2.040 .
C(4) H(12) 2.037 .
C(4) H(13) 2.876 .
C(4) H(14) 3.372 .
C(4) H(15) 2.849 .
C(4) H(37) 3.402 2_666
C(5) H(1) 2.852 .
C(5) H(2) 3.347 .
C(5) H(3) 2.856 .
C(5) H(10) 3.198 .
C(5) H(11) 2.659 .
C(5) H(12) 3.207 .
C(5) H(13) 2.042 .
C(5) H(14) 2.041 .
C(5) H(15) 2.040 .
C(5) H(37) 3.038 2_666
C(6) H(5) 3.082 .
C(6) H(6) 3.157 .
C(6) H(14) 2.745 .
C(6) H(19) 3.513 1_565
C(6) H(27) 3.326 2_665
C(6) H(28) 3.408 2_665
C(6) H(29) 3.021 2_665
C(6) H(37) 3.366 2_666
C(7) H(2) 2.714 .
C(7) H(4) 3.393 2_666
C(7) H(7) 3.219 .
C(7) H(7) 2.789 2_666
C(7) H(8) 3.199 .
C(8) H(4) 2.809 .
C(8) H(4) 3.579 2_666
C(8) H(6) 3.022 2_666
C(8) H(10) 3.108 .
C(8) H(12) 3.156 .
C(8) H(21) 3.318 2_656
C(8) H(30) 3.362 2_666
C(8) H(33) 3.591 2_666
C(8) H(36) 3.444 1_455
C(9) H(9) 2.738 .
C(9) H(13) 3.154 .
C(9) H(15) 3.117 .
C(9) H(34) 3.436 1_455
C(9) H(40) 3.152 2_656
C(10) H(1) 3.144 .
C(10) H(3) 3.150 .
C(10) H(11) 2.731 .
C(10) H(27) 3.245 .
C(11) H(16) 3.295 .
C(11) H(18) 3.292 .
C(11) H(23) 2.593 .
C(11) H(28) 3.591 .
C(11) H(32) 3.23(6) .
C(11) H(39) 2.715 .
C(12) H(16) 2.047 .
C(12) H(17) 3.295 .
C(12) H(21) 3.214 .
C(12) H(23) 2.586 .
C(12) H(27) 3.342 .
C(12) H(28) 2.619 .
C(12) H(39) 3.500 .
C(13) H(17) 2.052 .
C(13) H(18) 3.262 .
C(13) H(23) 3.466 .
C(13) H(26) 3.173 2_655
C(13) H(28) 2.665 .
C(14) H(16) 2.039 .
C(14) H(18) 2.045 .
C(14) H(24) 3.222 1_655
C(14) H(25) 3.20(4) 1_655
C(14) H(31) 3.583 2_756
C(14) H(35) 3.278 2_756
C(15) H(16) 3.261 .
C(15) H(17) 2.056 .
C(15) H(24) 3.197 1_655
C(15) H(25) 3.20(4) 1_655
C(15) H(31) 3.150 2_756
C(15) H(32) 3.48(5) .
C(15) H(34) 3.161 .
C(15) H(38) 3.363 .
C(15) H(39) 3.279 .
C(16) H(17) 3.294 .
C(16) H(18) 2.047 .
C(16) H(23) 3.460 .
C(16) H(32) 2.74(6) .
C(16) H(34) 3.022 .
C(16) H(38) 3.154 .
C(16) H(39) 2.552 .
C(17) H(12) 3.477 .
C(17) H(16) 2.584 .
C(17) H(19) 3.307 .
C(17) H(20) 3.284 .
C(17) H(21) 2.989 .
C(17) H(22) 3.292 .
C(17) H(23) 2.655 .
C(17) H(27) 2.985 .
C(17) H(28) 2.651 .
C(17) H(29) 3.274 .
C(18) H(12) 3.108 .
C(18) H(16) 3.453 .
C(18) H(19) 2.058 .
C(18) H(21) 2.048 .
C(18) H(22) 2.046 .
C(18) H(23) 2.050 .
C(18) H(40) 3.483 2_656
C(19) H(2) 3.089 1_545
C(19) H(11) 3.409 .
C(19) H(12) 3.084 .
C(19) H(20) 3.262 .
C(19) H(21) 2.927 .
C(19) H(22) 2.581 .
C(19) H(23) 3.252 .
C(19) H(24) 3.148 .
C(19) H(25) 2.59(5) .
C(19) H(26) 3.108 .
C(19) H(29) 3.438 2_655
C(19) H(31) 3.572 2_656
C(19) H(40) 2.839 2_656
C(20) H(2) 3.586 1_545
C(20) H(11) 3.077 .
C(20) H(12) 3.419 .
C(20) H(19) 2.044 .
C(20) H(20) 2.047 .
C(20) H(24) 2.047 .
C(20) H(25) 2.01(5) .
C(20) H(26) 2.046 .
C(20) H(28) 3.477 2_655
C(20) H(29) 3.091 2_655
C(21) H(11) 3.203 .
C(21) H(15) 3.000 .
C(21) H(16) 3.474 2_655
C(21) H(19) 3.265 .
C(21) H(24) 2.740 .
C(21) H(25) 3.23(5) .
C(21) H(26) 2.782 .
C(21) H(27) 2.923 .
C(21) H(28) 3.241 .
C(21) H(29) 2.562 .
C(21) H(29) 3.286 2_655
C(22) H(15) 3.076 .
C(22) H(16) 3.055 .
C(22) H(20) 2.058 .
C(22) H(27) 2.043 .
C(22) H(28) 2.045 .
C(22) H(29) 2.044 .
C(23) H(7) 3.594 2_656
C(23) H(9) 3.548 2_656
C(23) H(19) 2.642 .
C(23) H(39) 3.194 .
C(24) H(1) 3.466 1_545
C(24) H(11) 3.566 .
C(24) H(16) 3.298 2_655
C(24) H(17) 2.970 1_455
C(24) H(18) 3.074 1_455
C(24) H(19) 2.670 .
C(24) H(20) 2.669 .
C(24) H(28) 3.231 2_655
C(24) H(29) 3.489 2_655
C(24) H(31) 3.312 2_656
C(25) H(1) 3.287 2_665
C(25) H(2) 3.516 2_665
C(25) H(3) 2.968 2_665
C(25) H(15) 3.078 .
C(25) H(16) 3.218 .
C(25) H(20) 2.623 .
C(25) H(26) 3.092 2_655
C(26) H(4) 3.567 2_666
C(26) H(5) 3.305 2_666
C(26) H(18) 2.597 .
C(26) H(30) 3.281 .
C(26) H(31) 3.286 .
C(26) H(32) 2.58(5) .
C(26) H(33) 3.303 .
C(26) H(34) 2.853 .
C(26) H(38) 2.959 .
C(26) H(38) 3.539 2_756
C(26) H(39) 2.635 .
C(26) H(40) 3.278 .
C(27) H(4) 3.408 2_666
C(27) H(5) 3.490 2_666
C(27) H(8) 3.230 2_666
C(27) H(10) 3.134 1_655
C(27) H(18) 3.192 .
C(27) H(30) 2.051 .
C(27) H(32) 1.90(5) .
C(27) H(33) 2.038 .
C(27) H(34) 2.038 .
C(28) H(4) 3.503 2_666
C(28) H(5) 3.325 2_666
C(28) H(8) 2.931 2_666
C(28) H(10) 3.021 1_655
C(28) H(30) 3.600 2_766
C(28) H(31) 3.256 .
C(28) H(32) 3.05(6) .
C(28) H(33) 2.541 .
C(28) H(34) 3.049 .
C(28) H(35) 3.257 .
C(28) H(36) 2.613 .
C(28) H(37) 2.966 .
C(29) H(5) 3.002 2_666
C(29) H(30) 2.041 .
C(29) H(31) 2.044 .
C(29) H(35) 2.052 .
C(29) H(36) 2.051 .
C(29) H(37) 2.052 .
C(29) H(38) 3.161 2_756
C(30) H(5) 2.786 2_666
C(30) H(18) 3.373 2_756
C(30) H(19) 3.225 2_656
C(30) H(25) 3.41(5) 2_656
C(30) H(30) 3.256 .
C(30) H(35) 2.625 .
C(30) H(36) 3.264 .
C(30) H(37) 2.964 .
C(30) H(38) 2.940 .
C(30) H(38) 2.845 2_756
C(30) H(39) 3.251 .
C(30) H(40) 2.595 .
C(31) H(5) 2.964 2_666
C(31) H(18) 3.323 .
C(31) H(19) 3.405 2_656
C(31) H(31) 2.048 .
C(31) H(38) 2.043 .
C(31) H(38) 3.055 2_756
C(31) H(39) 2.046 .
C(31) H(40) 2.044 .
C(32) H(8) 3.196 2_666
C(32) H(10) 3.358 1_655
C(32) H(18) 3.488 .
C(32) H(30) 2.648 .
C(32) H(36) 3.578 2_766
C(33) H(30) 2.671 .
C(33) H(31) 2.679 .
C(33) H(33) 3.411 2_766
C(34) H(10) 3.438 2_656
C(34) H(12) 3.270 2_656
C(34) H(19) 3.118 2_656
C(34) H(22) 3.278 2_656
C(34) H(23) 3.260 .
C(34) H(31) 2.653 .
C(35) H(16) 3.269 .
C(35) H(20) 3.505 2_655
C(35) H(21) 2.876 .
C(35) H(33) 3.533 1_545
C(36) H(16) 3.321 .
C(36) H(20) 3.369 2_655
C(36) H(21) 3.257 .
C(36) H(33) 3.478 1_545
C(37) H(13) 3.425 2_655
C(37) H(14) 3.592 2_655
C(37) H(15) 3.473 2_655
C(37) H(20) 3.444 2_655
C(37) H(33) 3.355 1_545
C(38) H(13) 3.232 2_655
C(38) H(24) 3.463 2_655
C(39) H(13) 2.940 2_655
C(39) H(24) 2.913 2_655
C(39) H(34) 3.149 2_755
C(40) H(1) 3.109 1_645
C(40) H(14) 3.493 1_645
C(40) H(17) 3.401 .
C(40) H(24) 3.506 2_655
C(40) H(26) 3.388 1_655
C(40) H(28) 3.559 2_755
C(41) H(1) 3.291 1_645
C(41) H(17) 3.104 .
C(41) H(17) 3.348 2_755
C(41) H(24) 3.207 2_655
C(41) H(26) 3.200 1_655
C(41) H(28) 3.559 2_755
H(1) C(1) 2.034 .
H(1) C(2) 3.211 .
H(1) C(5) 2.852 .
H(1) C(10) 3.144 .
H(1) C(24) 3.466 1_565
H(1) C(25) 3.287 2_665
H(1) C(40) 3.109 1_465
H(1) C(41) 3.291 1_465
H(1) H(2) 1.584 .
H(1) H(3) 1.584 .
H(1) H(5) 3.551 .
H(1) H(13) 3.564 .
H(1) H(14) 2.601 .
H(1) H(19) 3.576 1_565
H(1) H(25) 3.220 1_565
H(1) H(26) 3.103 1_565
H(1) H(27) 3.284 2_665
H(1) H(28) 2.988 2_665
H(1) H(29) 3.045 2_665
H(1) H(37) 2.994 2_666
H(2) C(1) 2.031 .
H(2) C(2) 2.647 .
H(2) C(5) 3.347 .
H(2) C(7) 2.714 .
H(2) C(19) 3.089 1_565
H(2) C(20) 3.586 1_565
H(2) C(25) 3.516 2_665
H(2) H(1) 1.584 .
H(2) H(3) 1.584 .
H(2) H(5) 2.504 .
H(2) H(6) 2.601 .
H(2) H(19) 2.657 1_565
H(2) H(25) 3.454 1_565
H(2) H(28) 3.571 2_665
H(2) H(29) 2.863 2_665
H(3) Rh(1) 3.291 .
H(3) Cl(1) 2.917 .
H(3) C(1) 2.032 .
H(3) C(2) 3.191 .
H(3) C(5) 2.856 .
H(3) C(10) 3.150 .
H(3) C(25) 2.968 2_665
H(3) H(1) 1.584 .
H(3) H(2) 1.584 .
H(3) H(6) 3.590 .
H(3) H(14) 2.580 .
H(3) H(27) 2.640 2_665
H(3) H(28) 3.137 2_665
H(3) H(29) 2.652 2_665
H(4) S(1) 3.164 2_666
H(4) C(1) 3.357 .
H(4) C(2) 2.016 .
H(4) C(3) 2.690 .
H(4) C(7) 3.393 2_666
H(4) C(8) 2.809 .
H(4) C(8) 3.579 2_666
H(4) C(26) 3.567 2_666
H(4) C(27) 3.408 2_666
H(4) C(28) 3.503 2_666
H(4) H(4) 2.952 2_666
H(4) H(5) 1.584 .
H(4) H(6) 1.584 .
H(4) H(6) 3.120 2_666
H(4) H(7) 2.660 .
H(4) H(7) 2.707 2_666
H(4) H(8) 2.650 .
H(5) S(1) 3.541 2_666
H(5) C(1) 2.824 .
H(5) C(2) 2.018 .
H(5) C(3) 3.240 .
H(5) C(6) 3.082 .
H(5) C(26) 3.305 2_666
H(5) C(27) 3.490 2_666
H(5) C(28) 3.325 2_666
H(5) C(29) 3.002 2_666
H(5) C(30) 2.786 2_666
H(5) C(31) 2.964 2_666
H(5) H(1) 3.551 .
H(5) H(2) 2.504 .
H(5) H(4) 1.584 .
H(5) H(6) 1.584 .
H(5) H(7) 3.272 2_666
H(5) H(19) 2.846 1_565
H(5) H(22) 3.319 1_565
H(5) H(31) 3.139 2_666
H(5) H(37) 3.529 2_666
H(6) Rh(1) 3.221 .
H(6) C(1) 2.867 .
H(6) C(2) 2.016 .
H(6) C(3) 3.236 .
H(6) C(6) 3.157 .
H(6) C(8) 3.022 2_666
H(6) H(2) 2.601 .
H(6) H(3) 3.590 .
H(6) H(4) 1.584 .
H(6) H(4) 3.120 2_666
H(6) H(5) 1.584 .
H(6) H(7) 2.088 2_666
H(6) H(8) 3.278 2_666
H(6) H(9) 3.558 2_666
H(6) H(21) 3.234 1_565
H(6) H(22) 3.504 1_565
H(7) Rh(1) 3.271 .
H(7) S(1) 3.154 .
H(7) C(2) 2.903 .
H(7) C(3) 2.027 .
H(7) C(4) 3.192 .
H(7) C(7) 3.219 .
H(7) C(7) 2.789 2_666
H(7) C(23) 3.594 2_656
H(7) H(4) 2.660 .
H(7) H(4) 2.707 2_666
H(7) H(5) 3.272 2_666
H(7) H(6) 2.088 2_666
H(7) H(8) 1.584 .
H(7) H(9) 1.584 .
H(7) H(21) 2.903 2_656
H(7) H(22) 3.435 2_656
H(8) C(2) 2.883 .
H(8) C(3) 2.028 .
H(8) C(4) 3.181 .
H(8) C(7) 3.199 .
H(8) C(27) 3.230 2_666
H(8) C(28) 2.931 2_666
H(8) C(32) 3.196 2_666
H(8) H(4) 2.650 .
H(8) H(6) 3.278 2_666
H(8) H(7) 1.584 .
H(8) H(9) 1.584 .
H(8) H(10) 3.567 .
H(8) H(30) 2.570 2_666
H(8) H(32) 3.250 2_666
H(8) H(33) 2.650 2_666
H(8) H(36) 2.927 1_455
H(9) C(2) 3.407 .
H(9) C(3) 2.026 .
H(9) C(4) 2.659 .
H(9) C(9) 2.738 .
H(9) C(23) 3.548 2_656
H(9) H(6) 3.558 2_666
H(9) H(7) 1.584 .
H(9) H(8) 1.584 .
H(9) H(10) 2.542 .
H(9) H(12) 2.612 .
H(9) H(21) 2.878 2_656
H(9) H(36) 3.057 1_455
H(10) C(3) 2.828 .
H(10) C(4) 2.038 .
H(10) C(5) 3.198 .
H(10) C(8) 3.108 .
H(10) C(27) 3.134 1_455
H(10) C(28) 3.021 1_455
H(10) C(32) 3.358 1_455
H(10) C(34) 3.438 2_656
H(10) H(8) 3.567 .
H(10) H(9) 2.542 .
H(10) H(11) 1.584 .
H(10) H(12) 1.584 .
H(10) H(30) 3.017 1_455
H(10) H(33) 3.454 1_455
H(10) H(34) 2.950 1_455
H(10) H(38) 3.075 2_656
H(10) H(40) 2.999 2_656
H(11) C(3) 3.343 .
H(11) C(4) 2.040 .
H(11) C(5) 2.659 .
H(11) C(10) 2.731 .
H(11) C(19) 3.409 .
H(11) C(20) 3.077 .
H(11) C(21) 3.203 .
H(11) C(24) 3.566 .
H(11) H(10) 1.584 .
H(11) H(12) 1.584 .
H(11) H(13) 2.590 .
H(11) H(15) 2.549 .
H(11) H(18) 3.587 1_455
H(11) H(20) 3.505 .
H(11) H(24) 3.149 .
H(11) H(34) 3.092 1_455
H(11) H(40) 3.374 2_656
H(12) Rh(1) 3.192 .
H(12) S(1) 3.247 .
H(12) C(3) 2.838 .
H(12) C(4) 2.037 .
H(12) C(5) 3.207 .
H(12) C(8) 3.156 .
H(12) C(17) 3.477 .
H(12) C(18) 3.108 .
H(12) C(19) 3.084 .
H(12) C(20) 3.419 .
H(12) C(34) 3.270 2_656
H(12) H(9) 2.612 .
H(12) H(10) 1.584 .
H(12) H(11) 1.584 .
H(12) H(15) 3.573 .
H(12) H(19) 3.393 .
H(12) H(22) 3.538 .
H(12) H(38) 3.355 2_656
H(12) H(39) 3.368 2_656
H(12) H(40) 2.610 2_656
H(13) O(2) 3.078 2_655
H(13) C(1) 3.175 .
H(13) C(4) 2.876 .
H(13) C(5) 2.042 .
H(13) C(9) 3.154 .
H(13) C(37) 3.425 2_655
H(13) C(38) 3.232 2_655
H(13) C(39) 2.940 2_655
H(13) H(1) 3.564 .
H(13) H(11) 2.590 .
H(13) H(14) 1.584 .
H(13) H(15) 1.584 .
H(13) H(34) 3.404 1_455
H(13) H(37) 3.555 2_666
H(14) Cl(1) 3.429 2_665
H(14) C(1) 2.651 .
H(14) C(4) 3.372 .
H(14) C(5) 2.041 .
H(14) C(6) 2.745 .
H(14) C(37) 3.592 2_655
H(14) C(40) 3.493 1_465
H(14) H(1) 2.601 .
H(14) H(3) 2.580 .
H(14) H(13) 1.584 .
H(14) H(15) 1.584 .
H(14) H(27) 3.331 .
H(15) Rh(1) 3.223 .
H(15) O(2) 3.256 2_655
H(15) C(1) 3.198 .
H(15) C(4) 2.849 .
H(15) C(5) 2.040 .
H(15) C(9) 3.117 .
H(15) C(21) 3.000 .
H(15) C(22) 3.076 .
H(15) C(25) 3.078 .
H(15) C(37) 3.473 2_655
H(15) H(11) 2.549 .
H(15) H(12) 3.573 .
H(15) H(13) 1.584 .
H(15) H(14) 1.584 .
H(15) H(20) 2.835 .
H(15) H(27) 2.464 .
H(15) H(29) 3.335 .
H(16) O(1) 3.002 .
H(16) O(2) 3.044 .
H(16) C(11) 3.295 .
H(16) C(12) 2.047 .
H(16) C(14) 2.039 .
H(16) C(15) 3.261 .
H(16) C(17) 2.584 .
H(16) C(18) 3.453 .
H(16) C(21) 3.474 2_655
H(16) C(22) 3.055 .
H(16) C(24) 3.298 2_655
H(16) C(25) 3.218 .
H(16) C(35) 3.269 .
H(16) C(36) 3.321 .
H(16) H(17) 2.346 .
H(16) H(20) 2.766 2_655
H(16) H(24) 3.312 2_655
H(16) H(26) 2.587 2_655
H(16) H(28) 2.573 .
H(17) O(1) 3.295 .
H(17) C(12) 3.295 .
H(17) C(13) 2.052 .
H(17) C(15) 2.056 .
H(17) C(16) 3.294 .
H(17) C(24) 2.970 1_655
H(17) C(40) 3.401 .
H(17) C(41) 3.104 .
H(17) C(41) 3.348 2_755
H(17) H(16) 2.346 .
H(17) H(18) 2.353 .
H(17) H(24) 2.692 1_655
H(17) H(25) 2.580 1_655
H(17) H(26) 3.093 1_655
H(17) H(26) 3.562 2_655
H(17) H(31) 3.430 2_756
H(17) H(35) 3.062 2_756
H(18) C(11) 3.292 .
H(18) C(13) 3.262 .
H(18) C(14) 2.045 .
H(18) C(16) 2.047 .
H(18) C(24) 3.074 1_655
H(18) C(26) 2.597 .
H(18) C(27) 3.192 .
H(18) C(30) 3.373 2_756
H(18) C(31) 3.323 .
H(18) C(32) 3.488 .
H(18) H(11) 3.587 1_655
H(18) H(17) 2.353 .
H(18) H(24) 2.635 1_655
H(18) H(25) 2.562 1_655
H(18) H(31) 2.587 2_756
H(18) H(34) 2.989 .
H(18) H(38) 3.418 .
H(18) H(38) 3.509 2_756
H(18) H(40) 3.327 2_756
H(19) C(6) 3.513 1_545
H(19) C(17) 3.307 .
H(19) C(18) 2.058 .
H(19) C(20) 2.044 .
H(19) C(21) 3.265 .
H(19) C(23) 2.642 .
H(19) C(24) 2.670 .
H(19) C(30) 3.225 2_656
H(19) C(31) 3.405 2_656
H(19) C(34) 3.118 2_656
H(19) H(1) 3.576 1_545
H(19) H(2) 2.657 1_545
H(19) H(5) 2.846 1_545
H(19) H(12) 3.393 .
H(19) H(21) 2.993 .
H(19) H(22) 2.398 .
H(19) H(23) 3.502 .
H(19) H(24) 3.355 .
H(19) H(25) 2.431 .
H(19) H(26) 3.291 .
H(19) H(31) 2.772 2_656
H(19) H(39) 3.454 2_656
H(19) H(40) 2.308 2_656
H(20) O(1) 3.312 2_655
H(20) O(2) 2.769 2_655
H(20) C(17) 3.284 .
H(20) C(19) 3.262 .
H(20) C(20) 2.047 .
H(20) C(22) 2.058 .
H(20) C(24) 2.669 .
H(20) C(25) 2.623 .
H(20) C(35) 3.505 2_655
H(20) C(36) 3.369 2_655
H(20) C(37) 3.444 2_655
H(20) H(11) 3.505 .
H(20) H(15) 2.835 .
H(20) H(16) 2.766 2_655
H(20) H(24) 2.666 .
H(20) H(25) 3.483 .
H(20) H(26) 2.746 .
H(20) H(27) 2.969 .
H(20) H(28) 3.487 .
H(20) H(29) 2.376 .
H(20) H(29) 3.587 2_655
H(21) C(8) 3.318 2_656
H(21) C(12) 3.214 .
H(21) C(17) 2.989 .
H(21) C(18) 2.048 .
H(21) C(19) 2.927 .
H(21) C(35) 2.876 .
H(21) C(36) 3.257 .
H(21) H(6) 3.234 1_545
H(21) H(7) 2.903 2_656
H(21) H(9) 2.878 2_656
H(21) H(19) 2.993 .
H(21) H(22) 1.584 .
H(21) H(23) 1.584 .
H(21) H(39) 3.366 .
H(22) S(1) 3.253 2_656
H(22) C(17) 3.292 .
H(22) C(18) 2.046 .
H(22) C(19) 2.581 .
H(22) C(34) 3.278 2_656
H(22) H(5) 3.319 1_545
H(22) H(6) 3.504 1_545
H(22) H(7) 3.435 2_656
H(22) H(12) 3.538 .
H(22) H(19) 2.398 .
H(22) H(21) 1.584 .
H(22) H(22) 3.298 2_656
H(22) H(23) 1.584 .
H(22) H(23) 2.999 2_656
H(22) H(39) 2.885 2_656
H(22) H(40) 2.882 2_656
H(23) S(1) 2.787 .
H(23) C(11) 2.593 .
H(23) C(12) 2.586 .
H(23) C(13) 3.466 .
H(23) C(16) 3.460 .
H(23) C(17) 2.655 .
H(23) C(18) 2.050 .
H(23) C(19) 3.252 .
H(23) C(34) 3.260 .
H(23) H(19) 3.502 .
H(23) H(21) 1.584 .
H(23) H(22) 1.584 .
H(23) H(22) 2.999 2_656
H(23) H(23) 3.482 2_656
H(23) H(39) 2.304 .
H(23) H(40) 3.598 .
H(24) O(1) 3.567 2_655
H(24) O(2) 2.981 2_655
H(24) C(14) 3.222 1_455
H(24) C(15) 3.197 1_455
H(24) C(19) 3.148 .
H(24) C(20) 2.047 .
H(24) C(21) 2.740 .
H(24) C(38) 3.463 2_655
H(24) C(39) 2.913 2_655
H(24) C(40) 3.506 2_655
H(24) C(41) 3.207 2_655
H(24) H(11) 3.149 .
H(24) H(16) 3.312 2_655
H(24) H(17) 2.692 1_455
H(24) H(18) 2.635 1_455
H(24) H(19) 3.355 .
H(24) H(20) 2.666 .
H(24) H(25) 1.403 .
H(24) H(26) 1.584 .
H(25) C(14) 3.20(4) 1_455
H(25) C(15) 3.20(4) 1_455
H(25) C(19) 2.59(5) .
H(25) C(20) 2.01(5) .
H(25) C(21) 3.23(5) .
H(25) C(30) 3.41(5) 2_656
H(25) H(1) 3.220 1_545
H(25) H(2) 3.454 1_545
H(25) H(17) 2.580 1_455
H(25) H(18) 2.562 1_455
H(25) H(19) 2.431 .
H(25) H(20) 3.483 .
H(25) H(24) 1.403 .
H(25) H(26) 1.535 .
H(25) H(31) 2.484 2_656
H(25) H(40) 3.395 2_656
H(26) C(13) 3.173 2_655
H(26) C(19) 3.108 .
H(26) C(20) 2.046 .
H(26) C(21) 2.782 .
H(26) C(25) 3.092 2_655
H(26) C(40) 3.388 1_455
H(26) C(41) 3.200 1_455
H(26) H(1) 3.103 1_545
H(26) H(16) 2.587 2_655
H(26) H(17) 3.093 1_455
H(26) H(17) 3.562 2_655
H(26) H(19) 3.291 .
H(26) H(20) 2.746 .
H(26) H(24) 1.584 .
H(26) H(25) 1.535 .
H(26) H(28) 2.386 2_655
H(26) H(29) 2.989 2_655
H(27) Rh(1) 3.542 .
H(27) Cl(1) 2.752 .
H(27) C(6) 3.326 2_665
H(27) C(10) 3.245 .
H(27) C(12) 3.342 .
H(27) C(17) 2.985 .
H(27) C(21) 2.923 .
H(27) C(22) 2.043 .
H(27) H(1) 3.284 2_665
H(27) H(3) 2.640 2_665
H(27) H(14) 3.331 .
H(27) H(15) 2.464 .
H(27) H(20) 2.969 .
H(27) H(28) 1.584 .
H(27) H(29) 1.584 .
H(28) Cl(1) 3.434 .
H(28) C(6) 3.408 2_665
H(28) C(11) 3.591 .
H(28) C(12) 2.619 .
H(28) C(13) 2.665 .
H(28) C(17) 2.651 .
H(28) C(20) 3.477 2_655
H(28) C(21) 3.241 .
H(28) C(22) 2.045 .
H(28) C(24) 3.231 2_655
H(28) C(40) 3.559 2_755
H(28) C(41) 3.559 2_755
H(28) H(1) 2.988 2_665
H(28) H(2) 3.571 2_665
H(28) H(3) 3.137 2_665
H(28) H(16) 2.573 .
H(28) H(20) 3.487 .
H(28) H(26) 2.386 2_655
H(28) H(27) 1.584 .
H(28) H(29) 1.584 .
H(29) C(6) 3.021 2_665
H(29) C(17) 3.274 .
H(29) C(19) 3.438 2_655
H(29) C(20) 3.091 2_655
H(29) C(21) 2.562 .
H(29) C(21) 3.286 2_655
H(29) C(22) 2.044 .
H(29) C(24) 3.489 2_655
H(29) H(1) 3.045 2_665
H(29) H(2) 2.863 2_665
H(29) H(3) 2.652 2_665
H(29) H(15) 3.335 .
H(29) H(20) 2.376 .
H(29) H(20) 3.587 2_655
H(29) H(26) 2.989 2_655
H(29) H(27) 1.584 .
H(29) H(28) 1.584 .
H(30) C(3) 3.565 2_666
H(30) C(8) 3.362 2_666
H(30) C(26) 3.281 .
H(30) C(27) 2.051 .
H(30) C(28) 3.600 2_766
H(30) C(29) 2.041 .
H(30) C(30) 3.256 .
H(30) C(32) 2.648 .
H(30) C(33) 2.671 .
H(30) H(8) 2.570 2_666
H(30) H(10) 3.017 1_655
H(30) H(30) 2.675 2_766
H(30) H(32) 3.284 .
H(30) H(33) 2.322 .
H(30) H(34) 3.191 .
H(30) H(35) 3.521 .
H(30) H(36) 2.442 .
H(30) H(36) 2.956 2_766
H(30) H(37) 3.037 .
H(31) C(14) 3.583 2_756
H(31) C(15) 3.150 2_756
H(31) C(19) 3.572 2_656
H(31) C(24) 3.312 2_656
H(31) C(26) 3.286 .
H(31) C(28) 3.256 .
H(31) C(29) 2.044 .
H(31) C(31) 2.048 .
H(31) C(33) 2.679 .
H(31) C(34) 2.653 .
H(31) H(5) 3.139 2_666
H(31) H(17) 3.430 2_756
H(31) H(18) 2.587 2_756
H(31) H(19) 2.772 2_656
H(31) H(25) 2.484 2_656
H(31) H(35) 2.461 .
H(31) H(36) 3.533 .
H(31) H(37) 3.035 .
H(31) H(38) 3.021 .
H(31) H(38) 3.090 2_756
H(31) H(39) 3.505 .
H(31) H(40) 2.412 .
H(32) Cl(1) 2.79(6) .
H(32) S(1) 3.59(6) .
H(32) C(11) 3.23(6) .
H(32) C(15) 3.48(5) .
H(32) C(16) 2.74(6) .
H(32) C(26) 2.58(5) .
H(32) C(27) 1.90(5) .
H(32) C(28) 3.05(6) .
H(32) H(8) 3.250 2_666
H(32) H(30) 3.284 .
H(32) H(33) 1.539 .
H(32) H(34) 1.547 .
H(33) C(8) 3.591 2_666
H(33) C(26) 3.303 .
H(33) C(27) 2.038 .
H(33) C(28) 2.541 .
H(33) C(33) 3.411 2_766
H(33) C(35) 3.533 1_565
H(33) C(36) 3.478 1_565
H(33) C(37) 3.355 1_565
H(33) H(8) 2.650 2_666
H(33) H(10) 3.454 1_655
H(33) H(30) 2.322 .
H(33) H(32) 1.539 .
H(33) H(34) 1.584 .
H(33) H(36) 2.621 2_766
H(33) H(37) 3.405 2_766
H(34) C(9) 3.436 1_655
H(34) C(15) 3.161 .
H(34) C(16) 3.022 .
H(34) C(26) 2.853 .
H(34) C(27) 2.038 .
H(34) C(28) 3.049 .
H(34) C(39) 3.149 2_755
H(34) H(10) 2.950 1_655
H(34) H(11) 3.092 1_655
H(34) H(13) 3.404 1_655
H(34) H(18) 2.989 .
H(34) H(30) 3.191 .
H(34) H(32) 1.547 .
H(34) H(33) 1.584 .
H(35) O(1) 3.150 2_756
H(35) C(14) 3.278 2_756
H(35) C(28) 3.257 .
H(35) C(29) 2.052 .
H(35) C(30) 2.625 .
H(35) H(17) 3.062 2_756
H(35) H(30) 3.521 .
H(35) H(31) 2.461 .
H(35) H(36) 1.584 .
H(35) H(37) 1.584 .
H(36) C(8) 3.444 1_655
H(36) C(28) 2.613 .
H(36) C(29) 2.051 .
H(36) C(30) 3.264 .
H(36) C(32) 3.578 2_766
H(36) H(8) 2.927 1_655
H(36) H(9) 3.057 1_655
H(36) H(30) 2.442 .
H(36) H(30) 2.956 2_766
H(36) H(31) 3.533 .
H(36) H(33) 2.621 2_766
H(36) H(35) 1.584 .
H(36) H(37) 1.584 .
H(37) C(1) 2.837 2_666
H(37) C(2) 3.140 2_666
H(37) C(3) 3.453 2_666
H(37) C(4) 3.402 2_666
H(37) C(5) 3.038 2_666
H(37) C(6) 3.366 2_666
H(37) C(28) 2.966 .
H(37) C(29) 2.052 .
H(37) C(30) 2.964 .
H(37) H(1) 2.994 2_666
H(37) H(5) 3.529 2_666
H(37) H(13) 3.555 2_666
H(37) H(30) 3.037 .
H(37) H(31) 3.035 .
H(37) H(33) 3.405 2_766
H(37) H(35) 1.584 .
H(37) H(36) 1.584 .
H(38) C(15) 3.363 .
H(38) C(16) 3.154 .
H(38) C(26) 2.959 .
H(38) C(26) 3.539 2_756
H(38) C(29) 3.161 2_756
H(38) C(30) 2.940 .
H(38) C(30) 2.845 2_756
H(38) C(31) 2.043 .
H(38) C(31) 3.055 2_756
H(38) H(10) 3.075 2_656
H(38) H(12) 3.355 2_656
H(38) H(18) 3.418 .
H(38) H(18) 3.509 2_756
H(38) H(31) 3.021 .
H(38) H(31) 3.090 2_756
H(38) H(38) 3.258 2_756
H(38) H(39) 1.584 .
H(38) H(40) 1.584 .
H(39) S(1) 3.141 .
H(39) C(11) 2.715 .
H(39) C(12) 3.500 .
H(39) C(15) 3.279 .
H(39) C(16) 2.552 .
H(39) C(23) 3.194 .
H(39) C(26) 2.635 .
H(39) C(30) 3.251 .
H(39) C(31) 2.046 .
H(39) H(12) 3.368 2_656
H(39) H(19) 3.454 2_656
H(39) H(21) 3.366 .
H(39) H(22) 2.885 2_656
H(39) H(23) 2.304 .
H(39) H(31) 3.505 .
H(39) H(38) 1.584 .
H(39) H(40) 1.584 .
H(40) C(9) 3.152 2_656
H(40) C(18) 3.483 2_656
H(40) C(19) 2.839 2_656
H(40) C(26) 3.278 .
H(40) C(30) 2.595 .
H(40) C(31) 2.044 .
H(40) H(10) 2.999 2_656
H(40) H(11) 3.374 2_656
H(40) H(12) 2.610 2_656
H(40) H(18) 3.327 2_756
H(40) H(19) 2.308 2_656
H(40) H(22) 2.882 2_656
H(40) H(23) 3.598 .
H(40) H(25) 3.395 2_656
H(40) H(31) 2.412 .
H(40) H(38) 1.584 .
H(40) H(39) 1.584 .

loop_
_geom_torsion_atom_site_label_1
_geom_torsion_atom_site_label_2
_geom_torsion_atom_site_label_3
_geom_torsion_atom_site_label_4
_geom_torsion
Cl(1) Rh(1) S(1) C(11) -22.93(12)
Cl(1) Rh(1) C(1) C(2) -130.4(2)
Cl(1) Rh(1) C(1) C(5) 109.8(2)
Cl(1) Rh(1) C(1) C(6) -11.8(4)
Cl(1) Rh(1) C(2) C(1) 60.4(2)
Cl(1) Rh(1) C(2) C(3) 176.90(17)
Cl(1) Rh(1) C(2) C(7) -61.8(3)
Cl(1) Rh(1) C(3) C(2) -7.7(4)
Cl(1) Rh(1) C(3) C(4) 109.5(3)
Cl(1) Rh(1) C(3) C(8) -128.8(3)
Cl(1) Rh(1) C(4) C(3) -146.05(18)
Cl(1) Rh(1) C(4) C(5) -27.6(3)
Cl(1) Rh(1) C(4) C(9) 93.0(4)
Cl(1) Rh(1) C(5) C(1) -78.2(2)
Cl(1) Rh(1) C(5) C(4) 163.32(19)
Cl(1) Rh(1) C(5) C(10) 43.4(3)
S(1) Rh(1) C(1) C(2) 23.2(5)
S(1) Rh(1) C(1) C(5) -96.6(4)
S(1) Rh(1) C(1) C(6) 141.8(3)
C(1) Rh(1) S(1) C(11) -176.5(4)
S(1) Rh(1) C(2) C(1) -172.02(17)
S(1) Rh(1) C(2) C(3) -55.5(2)
S(1) Rh(1) C(2) C(7) 65.9(3)
C(2) Rh(1) S(1) C(11) -158.79(17)
S(1) Rh(1) C(3) C(2) 137.51(19)
S(1) Rh(1) C(3) C(4) -105.27(19)
S(1) Rh(1) C(3) C(8) 16.4(4)
C(3) Rh(1) S(1) C(11) 168.70(16)
S(1) Rh(1) C(4) C(3) 83.4(2)
S(1) Rh(1) C(4) C(5) -158.2(2)
S(1) Rh(1) C(4) C(9) -37.5(4)
C(4) Rh(1) S(1) C(11) 130.12(16)
S(1) Rh(1) C(5) C(1) 153.15(18)
S(1) Rh(1) C(5) C(4) 34.7(3)
S(1) Rh(1) C(5) C(10) -85.2(3)
C(5) Rh(1) S(1) C(11) 108.2(2)
C(1) Rh(1) C(2) C(3) 116.5(3)
C(1) Rh(1) C(2) C(7) -122.1(4)
C(2) Rh(1) C(1) C(5) -119.8(3)
C(2) Rh(1) C(1) C(6) 118.6(4)
C(1) Rh(1) C(3) C(2) -37.9(2)
C(1) Rh(1) C(3) C(4) 79.3(2)
C(1) Rh(1) C(3) C(8) -159.0(4)
C(3) Rh(1) C(1) C(2) 39.4(2)
C(3) Rh(1) C(1) C(5) -80.4(2)
C(3) Rh(1) C(1) C(6) 158.0(4)
C(1) Rh(1) C(4) C(3) -81.9(2)
C(1) Rh(1) C(4) C(5) 36.5(2)
C(1) Rh(1) C(4) C(9) 157.2(4)
C(4) Rh(1) C(1) C(2) 82.0(2)
C(4) Rh(1) C(1) C(5) -37.9(2)
C(4) Rh(1) C(1) C(6) -159.4(4)
C(1) Rh(1) C(5) C(4) -118.4(3)
C(1) Rh(1) C(5) C(10) 121.6(4)
C(5) Rh(1) C(1) C(2) 119.8(3)
C(5) Rh(1) C(1) C(6) -121.6(4)
C(2) Rh(1) C(3) C(4) 117.2(2)
C(2) Rh(1) C(3) C(8) -121.1(5)
C(3) Rh(1) C(2) C(1) -116.5(3)
C(3) Rh(1) C(2) C(7) 121.3(4)
C(2) Rh(1) C(4) C(3) -39.1(2)
C(2) Rh(1) C(4) C(5) 79.3(2)
C(2) Rh(1) C(4) C(9) -160.0(4)
C(4) Rh(1) C(2) C(1) -79.2(2)
C(4) Rh(1) C(2) C(3) 37.4(2)
C(4) Rh(1) C(2) C(7) 158.7(3)
C(2) Rh(1) C(5) C(1) 36.8(2)
C(2) Rh(1) C(5) C(4) -81.6(2)
C(2) Rh(1) C(5) C(10) 158.4(4)
C(5) Rh(1) C(2) C(1) -35.9(2)
C(5) Rh(1) C(2) C(3) 80.6(2)
C(5) Rh(1) C(2) C(7) -158.1(3)
C(3) Rh(1) C(4) C(5) 118.4(3)
C(3) Rh(1) C(4) C(9) -121.0(4)
C(4) Rh(1) C(3) C(2) -117.2(2)
C(4) Rh(1) C(3) C(8) 121.7(5)
C(3) Rh(1) C(5) C(1) 81.4(2)
C(3) Rh(1) C(5) C(4) -37.0(2)
C(3) Rh(1) C(5) C(10) -157.0(4)
C(5) Rh(1) C(3) C(2) -79.5(2)
C(5) Rh(1) C(3) C(4) 37.7(2)
C(5) Rh(1) C(3) C(8) 159.4(4)
C(4) Rh(1) C(5) C(1) 118.4(3)
C(4) Rh(1) C(5) C(10) -119.9(4)
C(5) Rh(1) C(4) C(3) -118.4(3)
C(5) Rh(1) C(4) C(9) 120.7(4)
Rh(1) S(1) C(11) C(12) -71.8(2)
Rh(1) S(1) C(11) C(16) 113.0(2)
O(2) O(1) C(37) C(35) -111.5(9)
O(2) O(1) C(37) C(36) -106.9(14)
C(37) O(1) O(2) C(38) -114.9(6)
C(37) O(1) O(2) C(39) -124.6(10)
O(2) O(1) C(38) C(39) 21(2)
O(2) O(1) C(38) C(40) 114.7(12)
O(2) O(1) C(38) C(41) 103.5(16)
C(38) O(1) O(2) C(37) 114.9(6)
C(38) O(1) O(2) C(39) -9.7(9)
O(2) O(1) C(39) C(38) -154(2)
O(2) O(1) C(39) C(40) 147.7(15)
O(2) O(1) C(39) C(41) 133.4(18)
C(39) O(1) O(2) C(37) 124.6(10)
C(39) O(1) O(2) C(38) 9.7(9)
C(37) O(1) C(38) O(2) 83.5(10)
C(37) O(1) C(38) C(39) 104.1(19)
C(37) O(1) C(38) C(40) -161.8(7)
C(37) O(1) C(38) C(41) -173.0(13)
C(38) O(1) C(37) O(2) -67.3(9)
C(38) O(1) C(37) C(35) -178.8(7)
C(38) O(1) C(37) C(36) -174.1(12)
C(37) O(1) C(39) O(2) 68.0(13)
C(37) O(1) C(39) C(38) -86(2)
C(37) O(1) C(39) C(40) -144.3(7)
C(37) O(1) C(39) C(41) -158.6(12)
C(39) O(1) C(37) O(2) -44.0(9)
C(39) O(1) C(37) C(35) -155.5(7)
C(39) O(1) C(37) C(36) -150.9(12)
C(38) O(1) C(39) O(2) 154(2)
C(38) O(1) C(39) C(40) -58.0(17)
C(38) O(1) C(39) C(41) -72(2)
C(39) O(1) C(38) O(2) -21(2)
C(39) O(1) C(38) C(40) 94(2)
C(39) O(1) C(38) C(41) 83(2)
O(1) O(2) C(37) C(35) 81.9(10)
O(1) O(2) C(37) C(36) 87.8(15)
O(1) O(2) C(38) C(39) -160.6(19)
O(1) O(2) C(38) C(40) -83.2(12)
O(1) O(2) C(38) C(41) -86.9(16)
O(1) O(2) C(39) C(38) 20(2)
O(1) O(2) C(39) C(40) -35.2(16)
O(1) O(2) C(39) C(41) -49.1(18)
C(37) O(2) C(38) O(1) -51.2(7)
C(37) O(2) C(38) C(39) 148.2(18)
C(37) O(2) C(38) C(40) -134.3(9)
C(37) O(2) C(38) C(41) -138.0(15)
C(38) O(2) C(37) O(1) 66.7(9)
C(38) O(2) C(37) C(35) 148.6(9)
C(38) O(2) C(37) C(36) 154.5(15)
C(37) O(2) C(39) O(1) -60.2(11)
C(37) O(2) C(39) C(38) -40(2)
C(37) O(2) C(39) C(40) -95.4(15)
C(37) O(2) C(39) C(41) -109.3(17)
C(39) O(2) C(37) O(1) 85.6(14)
C(39) O(2) C(37) C(35) 167.6(13)
C(39) O(2) C(37) C(36) 173.4(17)
C(38) O(2) C(39) O(1) -20(2)
C(38) O(2) C(39) C(40) -55.1(15)
C(38) O(2) C(39) C(41) -69(2)
C(39) O(2) C(38) O(1) 160.6(19)
C(39) O(2) C(38) C(40) 77.4(18)
C(39) O(2) C(38) C(41) 74(2)
Rh(1) C(1) C(2) C(3) -61.7(2)
Rh(1) C(1) C(2) C(7) 121.6(3)
Rh(1) C(1) C(5) C(4) 60.2(2)
Rh(1) C(1) C(5) C(10) -120.0(3)
C(2) C(1) C(5) Rh(1) -58.4(2)
C(2) C(1) C(5) C(4) 1.8(3)
C(2) C(1) C(5) C(10) -178.4(3)
C(5) C(1) C(2) Rh(1) 58.8(2)
C(5) C(1) C(2) C(3) -2.8(3)
C(5) C(1) C(2) C(7) -179.6(3)
C(6) C(1) C(2) Rh(1) -120.1(3)
C(6) C(1) C(2) C(3) 178.2(3)
C(6) C(1) C(2) C(7) 1.5(5)
C(6) C(1) C(5) Rh(1) 120.5(3)
C(6) C(1) C(5) C(4) -179.3(3)
C(6) C(1) C(5) C(10) 0.5(5)
Rh(1) C(2) C(3) C(4) -60.5(2)
Rh(1) C(2) C(3) C(8) 122.0(3)
C(1) C(2) C(3) Rh(1) 63.3(2)
C(1) C(2) C(3) C(4) 2.8(3)
C(1) C(2) C(3) C(8) -174.7(3)
C(7) C(2) C(3) Rh(1) -120.0(3)
C(7) C(2) C(3) C(4) 179.6(3)
C(7) C(2) C(3) C(8) 2.0(5)
Rh(1) C(3) C(4) C(5) -62.4(2)
Rh(1) C(3) C(4) C(9) 119.4(3)
C(2) C(3) C(4) Rh(1) 60.6(2)
C(2) C(3) C(4) C(5) -1.8(3)
C(2) C(3) C(4) C(9) 180.0(2)
C(8) C(3) C(4) Rh(1) -121.9(3)
C(8) C(3) C(4) C(5) 175.7(3)
C(8) C(3) C(4) C(9) -2.5(5)
Rh(1) C(4) C(5) C(1) -62.4(2)
Rh(1) C(4) C(5) C(10) 117.8(3)
C(3) C(4) C(5) Rh(1) 62.4(2)
C(3) C(4) C(5) C(1) 0.1(2)
C(3) C(4) C(5) C(10) -179.8(3)
C(9) C(4) C(5) Rh(1) -119.3(3)
C(9) C(4) C(5) C(1) 178.3(3)
C(9) C(4) C(5) C(10) -1.5(5)
S(1) C(11) C(12) C(13) -177.5(2)
S(1) C(11) C(12) C(17) -3.1(4)
S(1) C(11) C(16) C(15) 178.3(2)
S(1) C(11) C(16) C(26) 4.8(4)
C(12) C(11) C(16) C(15) 3.1(4)
C(12) C(11) C(16) C(26) -170.4(2)
C(16) C(11) C(12) C(13) -2.3(4)
C(16) C(11) C(12) C(17) 172.0(2)
C(11) C(12) C(13) C(14) -0.3(4)
C(11) C(12) C(17) C(18) -74.0(4)
C(11) C(12) C(17) C(22) 112.4(3)
C(13) C(12) C(17) C(18) 100.4(3)
C(13) C(12) C(17) C(22) -73.2(3)
C(17) C(12) C(13) C(14) -175.0(3)
C(12) C(13) C(14) C(15) 2.0(5)
C(13) C(14) C(15) C(16) -1.2(5)
C(14) C(15) C(16) C(11) -1.4(5)
C(14) C(15) C(16) C(26) 172.5(3)
C(11) C(16) C(26) C(27) -103.2(3)
C(11) C(16) C(26) C(31) 84.5(3)
C(15) C(16) C(26) C(27) 83.2(3)
C(15) C(16) C(26) C(31) -89.1(3)
C(12) C(17) C(18) C(19) -174.2(2)
C(12) C(17) C(18) C(23) 4.8(4)
C(12) C(17) C(22) C(21) 175.1(2)
C(12) C(17) C(22) C(25) -3.8(4)
C(18) C(17) C(22) C(21) 1.6(4)
C(18) C(17) C(22) C(25) -177.3(3)
C(22) C(17) C(18) C(19) -0.5(4)
C(22) C(17) C(18) C(23) 178.5(2)
C(17) C(18) C(19) C(20) -0.6(4)
C(23) C(18) C(19) C(20) -179.6(3)
C(18) C(19) C(20) C(21) 0.5(4)
C(18) C(19) C(20) C(24) -179.6(3)
C(19) C(20) C(21) C(22) 0.6(5)
C(24) C(20) C(21) C(22) -179.3(3)
C(20) C(21) C(22) C(17) -1.6(4)
C(20) C(21) C(22) C(25) 177.3(3)
C(16) C(26) C(27) C(28) -173.1(2)
C(16) C(26) C(27) C(32) 7.2(4)
C(16) C(26) C(31) C(30) 173.3(2)
C(16) C(26) C(31) C(34) -5.3(4)
C(27) C(26) C(31) C(30) 0.9(4)
C(27) C(26) C(31) C(34) -177.7(2)
C(31) C(26) C(27) C(28) -1.0(4)
C(31) C(26) C(27) C(32) 179.3(2)
C(26) C(27) C(28) C(29) 0.9(4)
C(32) C(27) C(28) C(29) -179.5(3)
C(27) C(28) C(29) C(30) -0.6(4)
C(27) C(28) C(29) C(33) 177.9(3)
C(28) C(29) C(30) C(31) 0.5(4)
C(33) C(29) C(30) C(31) -178.0(3)
C(29) C(30) C(31) C(26) -0.7(4)
C(29) C(30) C(31) C(34) 178.0(2)
C(36) C(35) C(37) O(1) 125(13)
C(36) C(35) C(37) O(2) 93(13)
C(35) C(36) C(37) O(1) -57(13)
C(35) C(36) C(37) O(2) -90(12)
O(1) C(38) C(39) O(2) -11.1(11)
O(1) C(38) C(39) C(40) 113.8(12)
O(1) C(38) C(39) C(41) 101.4(15)
O(1) C(38) C(40) C(39) -111.0(16)
O(1) C(38) C(40) C(41) -51(5)
O(1) C(38) C(41) C(39) -109.1(15)
O(1) C(38) C(41) C(40) 133(5)
O(2) C(38) C(39) O(1) 11.1(11)
O(2) C(38) C(39) C(40) 125.0(9)
O(2) C(38) C(39) C(41) 112.6(13)
O(2) C(38) C(40) C(39) -74.9(16)
O(2) C(38) C(40) C(41) -15(5)
O(2) C(38) C(41) C(39) -75.0(16)
O(2) C(38) C(41) C(40) 167(5)
C(39) C(38) C(40) C(41) 60(5)
C(40) C(38) C(39) O(1) -113.8(12)
C(40) C(38) C(39) O(2) -125.0(9)
C(40) C(38) C(39) C(41) -12.4(12)
C(39) C(38) C(41) C(40) -118(5)
C(41) C(38) C(39) O(1) -101.4(15)
C(41) C(38) C(39) O(2) -112.6(13)
C(41) C(38) C(39) C(40) 12.4(12)
C(40) C(38) C(41) C(39) 118(5)
C(41) C(38) C(40) C(39) -60(5)
O(1) C(39) C(40) C(38) 42.6(12)
O(1) C(39) C(40) C(41) -81(5)
O(1) C(39) C(41) C(38) 46.5(12)
O(1) C(39) C(41) C(40) 99(4)
O(2) C(39) C(40) C(38) 56.6(14)
O(2) C(39) C(40) C(41) -67(5)
O(2) C(39) C(41) C(38) 64.9(15)
O(2) C(39) C(41) C(40) 118(4)
C(38) C(39) C(40) C(41) -123(5)
C(38) C(39) C(41) C(40) 53(4)
C(40) C(39) C(41) C(38) -53(4)
C(41) C(39) C(40) C(38) 123(5)
C(38) C(40) C(41) C(39) -23.2(15)
C(39) C(40) C(41) C(38) 23.2(15)
